data_1502886
loop_
_publ_author_name
'Kawato, Yuji'
'Takahashi, Noriko'
'Kumagai, Naoya'
'Shibasaki, Masakatsu'

_publ_section_title
;
 Catalytic asymmetric conjugate addition of alpha-cyanoketones for the
 construction of a quaternary stereogenic center.
;
_journal_issue 7
_journal_name_full 'Organic letters'
_journal_page_first 1484
_journal_page_last 1487
_journal_paper_doi 10.1021/ol100183s
_journal_volume 12
_journal_year 2010
_chemical_absolute_configuration ad
_chemical_formula_moiety 'C19 H17 N O2 '
_chemical_formula_sum 'C19 H17 N O2'
_chemical_formula_weight 291.35
_space_group_IT_number 19
_symmetry_cell_setting orthorhombic
_symmetry_Int_Tables_number 19
_symmetry_space_group_name_Hall 'P 2ac 2ab'
_symmetry_space_group_name_H-M 'P 21 21 21'
_cell_angle_alpha 90.0000
_cell_angle_beta 90.0000
_cell_angle_gamma 90.0000
_cell_formula_units_Z 8
_cell_length_a 7.55942(17)
_cell_length_b 11.8178(3)
_cell_length_c 33.4709(8)
_cell_measurement_reflns_used 27344
_cell_measurement_temperature 93.1
_cell_measurement_theta_max 68.3
_cell_measurement_theta_min 3.7
_cell_volume 2990.15(12)
_computing_cell_refinement 'PROCESS-AUTO (Rigaku, 1998)'
_computing_data_collection 'PROCESS-AUTO (Rigaku, 1998)'
_computing_data_reduction 'CrystalStructure (Rigaku & RAC 2007)'
_computing_molecular_graphics 'ORTEP (Johnson, 1976)'
_computing_publication_material 'CrystalStructure (Rigaku & RAC 2007)'
_computing_structure_refinement 'SHELXL97 (Sheldrick, 1997)'
_computing_structure_solution 'SHELXS97 (Sheldrick, 1997)'
_diffrn_ambient_temperature 93.1
_diffrn_detector_area_resol_mean 10.00
_diffrn_measured_fraction_theta_full 0.984
_diffrn_measured_fraction_theta_max 0.984
_diffrn_measurement_device_type 'Rigaku RAXIS-RAPID'
_diffrn_measurement_method \w
_diffrn_radiation_type 'Cu K\a'
_diffrn_radiation_wavelength 1.54187
_diffrn_reflns_av_R_equivalents 0.065
_diffrn_reflns_limit_h_max 8
_diffrn_reflns_limit_h_min -9
_diffrn_reflns_limit_k_max 14
_diffrn_reflns_limit_k_min -14
_diffrn_reflns_limit_l_max 40
_diffrn_reflns_limit_l_min -40
_diffrn_reflns_number 33139
_diffrn_reflns_theta_full 68.20
_diffrn_reflns_theta_max 68.20
_exptl_absorpt_coefficient_mu 0.670
_exptl_absorpt_correction_T_max 0.974
_exptl_absorpt_correction_T_min 0.853
_exptl_absorpt_correction_type multi-scan
_exptl_absorpt_process_details
;
    Higashi, T. (1995). Program for Absorption Correction.
    Rigaku Corporation, Tokyo, Japan.
;
_exptl_crystal_colour colorless
_exptl_crystal_density_diffrn 1.294
_exptl_crystal_density_method 'not measured'
_exptl_crystal_description platelet
_exptl_crystal_F_000 1232.00
_exptl_crystal_size_max 0.23
_exptl_crystal_size_mid 0.10
_exptl_crystal_size_min 0.04
_refine_diff_density_max 0.29
_refine_diff_density_min -0.18
_refine_ls_abs_structure_details 'Flack, H. D. (1983), Acta Cryst. A39, 876-881.  2265 Friedel Pairs'
_refine_ls_abs_structure_Flack -0.1(2)
_refine_ls_extinction_coef 0.0010(2)
_refine_ls_extinction_method SHELXL
_refine_ls_goodness_of_fit_ref 1.057
_refine_ls_hydrogen_treatment constr
_refine_ls_number_parameters 399
_refine_ls_number_reflns 5356
_refine_ls_R_factor_gt 0.0553
_refine_ls_shift/su_max 0.0000
_refine_ls_structure_factor_coef Fsqd
_refine_ls_weighting_details 'w = 1/[\s^2^(Fo^2^)+(0.0799P)^2^+0.0000P] where P=(Fo^2^+2Fc^2^)/3'
_refine_ls_weighting_scheme calc
_refine_ls_wR_factor_ref 0.1460
_reflns_number_gt 4375
_reflns_number_total 5356
_reflns_threshold_expression F^2^>2.0\s(F^2^)
_cod_data_source_file ol100183s_si_003.cif
_cod_data_source_block '_091028-3'
_cod_original_cell_volume 2990.14(12)
_cod_original_formula_sum 'C19 H17 N O2 '
_cod_database_code 1502886

loop_
_symmetry_equiv_pos_as_xyz
'x, y, z'
'x+1/2, -y+1/2, -z'
'-x, y+1/2, -z+1/2'
'-x+1/2, -y, z+1/2'

loop_
_atom_site_label
_atom_site_type_symbol
_atom_site_fract_x
_atom_site_fract_y
_atom_site_fract_z
_atom_site_U_iso_or_equiv
_atom_site_adp_type
_atom_site_occupancy
_atom_site_symmetry_multiplicity
_atom_site_calc_flag
_atom_site_refinement_flags
O1 O 0.3545(3) 0.67910(17) 0.68813(6) 0.0554(5) Uani 1 1 d .
O2 O 0.4475(3) 0.41929(17) 0.81894(6) 0.0537(5) Uani 1 1 d .
O3 O 0.2624(3) 0.3318(2) 0.64850(6) 0.0713(7) Uani 1 1 d .
O4 O 0.1303(3) 0.26944(17) 0.49703(6) 0.0557(5) Uani 1 1 d .
N1 N 0.2810(4) 0.8651(2) 0.77374(8) 0.0600(7) Uani 1 1 d .
N2 N 0.6147(4) 0.4885(3) 0.59599(8) 0.0641(7) Uani 1 1 d .
C1 C 0.5177(4) 0.7187(2) 0.74952(8) 0.0448(6) Uani 1 1 d .
C2 C 0.4944(4) 0.6885(2) 0.70483(8) 0.0486(7) Uani 1 1 d .
C3 C 0.6757(4) 0.6654(3) 0.68776(9) 0.0528(7) Uani 1 1 d .
H3A H 0.7017 0.7184 0.6656 0.063 Uiso 1 1 calc R
H3B H 0.6827 0.5871 0.6774 0.063 Uiso 1 1 calc R
C4 C 0.8066(4) 0.6823(3) 0.72183(8) 0.0507(7) Uani 1 1 d .
H4A H 0.9173 0.7174 0.7120 0.061 Uiso 1 1 calc R
H4B H 0.8354 0.6092 0.7347 0.061 Uiso 1 1 calc R
C5 C 0.7102(4) 0.7616(2) 0.75127(8) 0.0466(7) Uani 1 1 d .
H5A H 0.7593 0.7546 0.7786 0.056 Uiso 1 1 calc R
H5B H 0.7184 0.8415 0.7426 0.056 Uiso 1 1 calc R
C6 C 0.4854(4) 0.6063(2) 0.77190(7) 0.0445(6) Uani 1 1 d .
H6A H 0.3592 0.5853 0.7692 0.053 Uiso 1 1 calc R
H6B H 0.5566 0.5460 0.7591 0.053 Uiso 1 1 calc R
C7 C 0.5322(4) 0.6116(2) 0.81638(7) 0.0451(6) Uani 1 1 d .
H7A H 0.6575 0.6346 0.8192 0.054 Uiso 1 1 calc R
H7B H 0.4583 0.6700 0.8294 0.054 Uiso 1 1 calc R
C8 C 0.5050(4) 0.5010(2) 0.83714(8) 0.0453(7) Uani 1 1 d .
C9 C 0.5534(4) 0.4928(2) 0.88036(8) 0.0467(7) Uani 1 1 d .
C10 C 0.5210(4) 0.3931(3) 0.89982(8) 0.0516(7) Uani 1 1 d .
H10 H 0.4689 0.3315 0.8858 0.062 Uiso 1 1 calc R
C11 C 0.5658(4) 0.3812(3) 0.94158(8) 0.0498(7) Uani 1 1 d .
C12 C 0.5271(4) 0.2815(3) 0.96221(9) 0.0561(8) Uani 1 1 d .
H12 H 0.4752 0.2192 0.9486 0.067 Uiso 1 1 calc R
C13 C 0.5641(4) 0.2741(3) 1.00188(9) 0.0611(8) Uani 1 1 d .
H13 H 0.5340 0.2074 1.0161 0.073 Uiso 1 1 calc R
C14 C 0.6477(4) 0.3655(3) 1.02225(9) 0.0600(9) Uani 1 1 d .
H14 H 0.6756 0.3583 1.0498 0.072 Uiso 1 1 calc R
C15 C 0.6872(4) 0.4613(3) 1.00296(9) 0.0559(8) Uani 1 1 d .
H15 H 0.7439 0.5213 1.0168 0.067 Uiso 1 1 calc R
C16 C 0.6441(4) 0.4741(3) 0.96103(9) 0.0534(7) Uani 1 1 d .
C17 C 0.6795(4) 0.5756(3) 0.94047(9) 0.0524(7) Uani 1 1 d .
H17 H 0.7345 0.6374 0.9537 0.063 Uiso 1 1 calc R
C18 C 0.6334(4) 0.5837(3) 0.90111(8) 0.0507(7) Uani 1 1 d .
H18 H 0.6558 0.6524 0.8873 0.061 Uiso 1 1 calc R
C19 C 0.3848(4) 0.8022(3) 0.76270(8) 0.0490(7) Uani 1 1 d .
C20 C 0.2701(4) 0.4774(2) 0.59706(8) 0.0470(7) Uani 1 1 d .
C21 C 0.2082(4) 0.4214(3) 0.63681(8) 0.0521(7) Uani 1 1 d .
C22 C 0.0721(4) 0.4955(3) 0.65611(9) 0.0519(7) Uani 1 1 d .
H22A H 0.1221 0.5351 0.6796 0.062 Uiso 1 1 calc R
H22B H -0.0316 0.4505 0.6648 0.062 Uiso 1 1 calc R
C23 C 0.0204(4) 0.5795(3) 0.62374(8) 0.0545(7) Uani 1 1 d .
H23A H -0.0184 0.6521 0.6356 0.065 Uiso 1 1 calc R
H23B H -0.0764 0.5489 0.6070 0.065 Uiso 1 1 calc R
C24 C 0.1884(4) 0.5955(2) 0.59918(8) 0.0472(7) Uani 1 1 d .
H24A H 0.2699 0.6493 0.6124 0.057 Uiso 1 1 calc R
H24B H 0.1602 0.6241 0.5721 0.057 Uiso 1 1 calc R
C25 C 0.2037(4) 0.4015(2) 0.56255(8) 0.0503(7) Uani 1 1 d .
H25A H 0.2423 0.3228 0.5676 0.060 Uiso 1 1 calc R
H25B H 0.0728 0.4023 0.5625 0.060 Uiso 1 1 calc R
C26 C 0.2700(4) 0.4377(2) 0.52112(8) 0.0471(7) Uani 1 1 d .
H26A H 0.2186 0.5123 0.5142 0.057 Uiso 1 1 calc R
H26B H 0.4003 0.4459 0.5218 0.057 Uiso 1 1 calc R
C27 C 0.2197(4) 0.3517(2) 0.48899(8) 0.0468(7) Uani 1 1 d .
C28 C 0.2868(4) 0.3692(2) 0.44743(8) 0.0457(7) Uani 1 1 d .
C29 C 0.2720(4) 0.2807(2) 0.41993(8) 0.0492(7) Uani 1 1 d .
H29 H 0.2204 0.2112 0.4281 0.059 Uiso 1 1 calc R
C30 C 0.3299(4) 0.2922(2) 0.38163(8) 0.0488(7) Uani 1 1 d .
H30 H 0.3221 0.2298 0.3638 0.059 Uiso 1 1 calc R
C31 C 0.4016(4) 0.3959(3) 0.36806(8) 0.0475(7) Uani 1 1 d .
C32 C 0.4589(4) 0.4119(3) 0.32811(8) 0.0516(7) Uani 1 1 d .
H32 H 0.4487 0.3520 0.3093 0.062 Uiso 1 1 calc R
C33 C 0.5296(4) 0.5144(3) 0.31652(9) 0.0564(8) Uani 1 1 d .
H33 H 0.5662 0.5248 0.2896 0.068 Uiso 1 1 calc R
C34 C 0.5478(4) 0.6022(3) 0.34352(9) 0.0530(7) Uani 1 1 d .
H34 H 0.6009 0.6713 0.3353 0.064 Uiso 1 1 calc R
C35 C 0.4898(4) 0.5903(2) 0.38215(8) 0.0491(7) Uani 1 1 d .
H35 H 0.4997 0.6521 0.4001 0.059 Uiso 1 1 calc R
C36 C 0.4159(4) 0.4877(2) 0.39545(8) 0.0462(7) Uani 1 1 d .
C37 C 0.3588(4) 0.4718(2) 0.43516(8) 0.0456(7) Uani 1 1 d .
H37 H 0.3696 0.5320 0.4538 0.055 Uiso 1 1 calc R
C38 C 0.4632(5) 0.4826(2) 0.59661(8) 0.0487(7) Uani 1 1 d .

loop_
_atom_site_aniso_label
_atom_site_aniso_U_11
_atom_site_aniso_U_22
_atom_site_aniso_U_33
_atom_site_aniso_U_23
_atom_site_aniso_U_13
_atom_site_aniso_U_12
O1 0.0593(13) 0.0533(12) 0.0535(11) -0.0025(10) -0.0086(10) -0.0105(10)
O2 0.0582(13) 0.0445(11) 0.0583(11) 0.0038(9) 0.0016(9) -0.0012(10)
O3 0.0963(18) 0.0573(13) 0.0602(13) 0.0097(11) -0.0005(12) 0.0124(13)
O4 0.0620(13) 0.0477(12) 0.0574(11) 0.0082(9) -0.0054(10) -0.0104(10)
N1 0.0606(17) 0.0553(16) 0.0641(15) 0.0041(13) 0.0119(13) 0.0049(14)
N2 0.0586(19) 0.0716(19) 0.0622(16) -0.0126(14) -0.0030(14) 0.0055(15)
C1 0.0478(16) 0.0378(14) 0.0486(14) -0.0083(11) 0.0028(12) -0.0038(13)
C2 0.061(2) 0.0416(15) 0.0435(14) 0.0002(12) -0.0023(14) -0.0057(15)
C3 0.0583(19) 0.0452(16) 0.0549(16) -0.0043(13) 0.0046(14) 0.0002(14)
C4 0.0508(17) 0.0461(16) 0.0550(16) -0.0010(13) 0.0037(13) -0.0015(14)
C5 0.0484(17) 0.0420(15) 0.0496(15) -0.0053(12) 0.0061(13) -0.0070(13)
C6 0.0419(16) 0.0426(15) 0.0490(14) -0.0038(11) 0.0004(12) -0.0038(13)
C7 0.0424(16) 0.0448(15) 0.0482(14) -0.0043(12) 0.0018(12) -0.0038(13)
C8 0.0437(17) 0.0415(16) 0.0507(15) -0.0009(12) 0.0048(12) 0.0052(14)
C9 0.0408(16) 0.0459(16) 0.0535(16) 0.0044(13) 0.0033(13) 0.0093(13)
C10 0.0444(17) 0.0538(18) 0.0565(16) -0.0005(14) 0.0031(13) 0.0064(14)
C11 0.0429(17) 0.0488(17) 0.0578(16) 0.0014(14) 0.0063(12) 0.0075(14)
C12 0.0564(19) 0.0480(17) 0.0640(18) -0.0003(14) 0.0051(15) 0.0053(15)
C13 0.060(2) 0.063(2) 0.0607(18) 0.0067(17) 0.0007(15) 0.0087(17)
C14 0.058(2) 0.069(2) 0.0526(17) 0.0024(16) 0.0037(14) 0.0108(18)
C15 0.0460(18) 0.067(2) 0.0547(17) -0.0045(16) 0.0006(14) 0.0093(15)
C16 0.0475(18) 0.0525(17) 0.0602(18) -0.0054(14) 0.0063(14) 0.0087(15)
C17 0.0472(18) 0.0446(16) 0.0654(18) -0.0043(14) -0.0007(14) 0.0056(14)
C18 0.0512(18) 0.0509(17) 0.0499(15) -0.0056(13) -0.0006(13) 0.0042(15)
C19 0.0490(18) 0.0487(17) 0.0492(15) -0.0002(13) 0.0023(13) -0.0026(15)
C20 0.0498(18) 0.0423(15) 0.0488(14) 0.0023(12) 0.0006(13) 0.0002(14)
C21 0.0591(19) 0.0466(17) 0.0506(15) 0.0049(14) -0.0080(14) -0.0047(16)
C22 0.0513(18) 0.0483(17) 0.0562(16) -0.0009(13) 0.0065(13) -0.0062(14)
C23 0.0540(19) 0.0521(17) 0.0573(16) -0.0003(14) 0.0066(14) -0.0001(16)
C24 0.0469(17) 0.0438(16) 0.0510(15) 0.0036(13) -0.0002(12) -0.0009(13)
C25 0.0502(18) 0.0471(16) 0.0537(15) 0.0029(13) -0.0025(13) -0.0041(14)
C26 0.0477(17) 0.0429(15) 0.0507(15) -0.0006(12) -0.0011(12) -0.0029(14)
C27 0.0429(16) 0.0426(15) 0.0548(16) 0.0035(12) -0.0004(13) -0.0009(14)
C28 0.0422(16) 0.0438(15) 0.0510(15) 0.0005(12) -0.0054(12) 0.0024(13)
C29 0.0475(17) 0.0440(15) 0.0561(16) -0.0021(13) -0.0029(14) 0.0013(14)
C30 0.0460(17) 0.0424(15) 0.0582(16) -0.0045(13) -0.0050(13) 0.0028(13)
C31 0.0402(16) 0.0514(17) 0.0510(15) 0.0009(13) -0.0024(12) 0.0077(13)
C32 0.0398(16) 0.0594(19) 0.0557(16) -0.0022(14) -0.0014(12) 0.0044(15)
C33 0.0465(18) 0.072(2) 0.0507(16) 0.0033(15) 0.0022(14) 0.0080(16)
C34 0.0452(17) 0.0573(19) 0.0567(16) 0.0085(14) 0.0010(13) 0.0013(15)
C35 0.0424(16) 0.0475(16) 0.0575(16) -0.0009(13) -0.0026(13) 0.0031(14)
C36 0.0402(16) 0.0450(16) 0.0534(16) 0.0080(13) -0.0029(12) 0.0035(13)
C37 0.0431(16) 0.0446(15) 0.0492(15) -0.0014(12) -0.0019(12) 0.0040(13)
C38 0.052(2) 0.0430(16) 0.0515(16) -0.0050(13) -0.0035(14) 0.0046(14)

loop_
_atom_type_symbol
_atom_type_description
_atom_type_scat_dispersion_real
_atom_type_scat_dispersion_imag
_atom_type_scat_source
C C 0.018 0.009
;
International Tables for Crystallography
(1992, Vol. C, Tables 4.2.6.8 and 6.1.1.4)
;
H H 0.000 0.000
;
International Tables for Crystallography
(1992, Vol. C, Table 6.1.1.4)
;
N N 0.031 0.018
;
International Tables for Crystallography
(1992, Vol. C, Tables 4.2.6.8 and 6.1.1.4)
;
O O 0.049 0.032
;
International Tables for Crystallography
(1992, Vol. C, Tables 4.2.6.8 and 6.1.1.4)
;

loop_
_geom_angle_atom_site_label_1
_geom_angle_atom_site_label_2
_geom_angle_atom_site_label_3
_geom_angle
C19 C1 C5 114.3(2)
C19 C1 C6 108.8(2)
C5 C1 C6 114.4(2)
C19 C1 C2 111.4(2)
C5 C1 C2 102.7(2)
C6 C1 C2 104.6(2)
O1 C2 C3 127.3(2)
O1 C2 C1 124.8(3)
C3 C2 C1 107.7(2)
C2 C3 C4 106.4(2)
C3 C4 C5 104.5(2)
C1 C5 C4 102.8(2)
C7 C6 C1 113.6(2)
C8 C7 C6 112.6(2)
O2 C8 C7 120.6(2)
O2 C8 C9 121.2(2)
C7 C8 C9 118.2(2)
C10 C9 C18 119.8(3)
C10 C9 C8 118.2(3)
C18 C9 C8 122.0(2)
C9 C10 C11 120.1(3)
C12 C11 C16 121.2(3)
C12 C11 C10 120.7(3)
C16 C11 C10 118.1(3)
C13 C12 C11 119.6(3)
C12 C13 C14 120.7(3)
C15 C14 C13 120.6(3)
C14 C15 C16 120.4(3)
C11 C16 C17 121.2(3)
C11 C16 C15 117.5(3)
C17 C16 C15 121.3(3)
C18 C17 C16 118.8(3)
C17 C18 C9 122.0(3)
N1 C19 C1 178.2(3)
C38 C20 C24 111.4(2)
C38 C20 C25 109.9(2)
C24 C20 C25 115.7(2)
C38 C20 C21 109.1(2)
C24 C20 C21 103.1(2)
C25 C20 C21 107.1(2)
O3 C21 C22 127.6(3)
O3 C21 C20 123.4(3)
C22 C21 C20 109.1(2)
C21 C22 C23 104.5(2)
C22 C23 C24 104.6(2)
C23 C24 C20 104.4(2)
C26 C25 C20 114.0(2)
C27 C26 C25 111.7(2)
O4 C27 C28 120.4(3)
O4 C27 C26 121.0(3)
C28 C27 C26 118.6(2)
C37 C28 C29 119.3(2)
C37 C28 C27 121.9(2)
C29 C28 C27 118.8(3)
C30 C29 C28 121.3(3)
C29 C30 C31 120.8(3)
C30 C31 C32 122.4(3)
C30 C31 C36 118.8(2)
C32 C31 C36 118.8(3)
C33 C32 C31 120.0(3)
C32 C33 C34 120.9(3)
C35 C34 C33 120.4(3)
C34 C35 C36 120.9(3)
C35 C36 C37 122.3(3)
C35 C36 C31 118.9(2)
C37 C36 C31 118.8(3)
C28 C37 C36 120.9(3)
N2 C38 C20 178.9(4)

loop_
_geom_bond_atom_site_label_1
_geom_bond_atom_site_label_2
_geom_bond_distance
O1 C2 1.202(3)
O2 C8 1.222(3)
O3 C21 1.202(4)
O4 C27 1.215(3)
N1 C19 1.143(4)
N2 C38 1.147(4)
C1 C19 1.476(4)
C1 C5 1.542(4)
C1 C6 1.544(4)
C1 C2 1.548(4)
C2 C3 1.510(4)
C3 C4 1.523(4)
C4 C5 1.543(4)
C6 C7 1.532(4)
C7 C8 1.494(4)
C8 C9 1.495(4)
C9 C10 1.369(4)
C9 C18 1.415(4)
C10 C11 1.445(4)
C11 C12 1.397(4)
C11 C16 1.407(4)
C12 C13 1.360(4)
C13 C14 1.425(5)
C14 C15 1.337(4)
C15 C16 1.449(4)
C16 C17 1.409(4)
C17 C18 1.366(4)
C20 C38 1.461(4)
C20 C24 1.528(4)
C20 C25 1.546(4)
C20 C21 1.558(4)
C21 C22 1.498(4)
C22 C23 1.520(4)
C23 C24 1.525(4)
C25 C26 1.535(4)
C26 C27 1.527(4)
C27 C28 1.495(4)
C28 C37 1.390(4)
C28 C29 1.398(4)
C29 C30 1.361(4)
C30 C31 1.415(4)
C31 C32 1.418(4)
C31 C36 1.424(4)
C32 C33 1.380(4)
C33 C34 1.383(4)
C34 C35 1.373(4)
C35 C36 1.408(4)
C36 C37 1.410(4)
